data_2017606
loop_
_publ_author_name
'Czapik, Agnieszka'
'Gdaniec, Maria'

_publ_section_title
;
 A new polymorph of benzene-1,2-diamine: isomorphism with 2-aminophenol
 and two-dimensional isostructurality of polymorphs
;
_journal_coeditor_code FG3158
_journal_issue 4
_journal_name_full 'Acta Crystallographica Section C'
_journal_page_first o198
_journal_page_last o201
_journal_paper_doi 10.1107/S0108270110008474
_journal_volume 66
_journal_year 2010
_chemical_formula_iupac 'C6 H8 N2'
_chemical_formula_moiety 'C6 H8 N2'
_chemical_formula_sum 'C6 H8 N2'
_chemical_formula_weight 108.14
_chemical_name_systematic
;
benzene-1,2-diamine
;
_space_group_IT_number 61
_symmetry_cell_setting orthorhombic
_symmetry_space_group_name_Hall '-P 2ac 2ab'
_symmetry_space_group_name_H-M 'P b c a'
_atom_sites_solution_hydrogens geom
_atom_sites_solution_primary direct
_atom_sites_solution_secondary difmap
_audit_creation_method SHELXL97
_cell_angle_alpha 90.00
_cell_angle_beta 90.00
_cell_angle_gamma 90.00
_cell_formula_units_Z 8
_cell_length_a 7.5330(17)
_cell_length_b 7.8350(15)
_cell_length_c 20.098(4)
_cell_measurement_reflns_used 1955
_cell_measurement_temperature 293(2)
_cell_measurement_theta_max 28.81
_cell_measurement_theta_min 2.89
_cell_volume 1186.2(4)
_computing_cell_refinement 'CrysAlis Pro (Oxford Diffraction, 2009)'
_computing_data_collection 'CrysAlis Pro (Oxford Diffraction, 2009)'
_computing_data_reduction 'CrysAlis Pro (Oxford Diffraction, 2009)'
_computing_molecular_graphics
;
ORTEP-3 for Windows (Farrugia, 1997) and Mercury (Macrae <i>et al.</i>,
2006)
;
_computing_publication_material 'SHELXL97 (Sheldrick, 2008)'
_computing_structure_refinement 'SHELXL97 (Sheldrick, 2008)'
_computing_structure_solution 'SHELXS97 (Sheldrick, 2008)'
_diffrn_ambient_temperature 293(2)
_diffrn_measured_fraction_theta_full 0.996
_diffrn_measured_fraction_theta_max 0.996
_diffrn_measurement_device_type 'Oxford XcaliburE CCD area-detector'
_diffrn_measurement_method \w
_diffrn_radiation_monochromator graphite
_diffrn_radiation_source 'fine-focus sealed tube'
_diffrn_radiation_type MoK\a
_diffrn_radiation_wavelength 0.71073
_diffrn_reflns_av_R_equivalents 0.0288
_diffrn_reflns_av_sigmaI/netI 0.0306
_diffrn_reflns_limit_h_max 8
_diffrn_reflns_limit_h_min -9
_diffrn_reflns_limit_k_max 9
_diffrn_reflns_limit_k_min -9
_diffrn_reflns_limit_l_max 25
_diffrn_reflns_limit_l_min -25
_diffrn_reflns_number 6421
_diffrn_reflns_theta_full 26.37
_diffrn_reflns_theta_max 26.37
_diffrn_reflns_theta_min 4.27
_diffrn_standards_decay_% 0
_diffrn_standards_interval_count 0
_diffrn_standards_interval_time 0
_diffrn_standards_number 0
_exptl_absorpt_coefficient_mu 0.076
_exptl_absorpt_correction_T_max 1.00000
_exptl_absorpt_correction_T_min 0.77586
_exptl_absorpt_correction_type multi-scan
_exptl_absorpt_process_details '(CrysAlis Pro; Oxford Diffraction, 2009)'
_exptl_crystal_colour pale-pink
_exptl_crystal_density_diffrn 1.211
_exptl_crystal_density_method 'not measured'
_exptl_crystal_description block
_exptl_crystal_F_000 464
_exptl_crystal_size_max 0.5
_exptl_crystal_size_mid 0.25
_exptl_crystal_size_min 0.1
_refine_diff_density_max 0.105
_refine_diff_density_min -0.200
_refine_ls_extinction_method none
_refine_ls_goodness_of_fit_ref 0.935
_refine_ls_hydrogen_treatment mixed
_refine_ls_matrix_type full
_refine_ls_number_parameters 89
_refine_ls_number_reflns 1204
_refine_ls_number_restraints 0
_refine_ls_restrained_S_all 0.935
_refine_ls_R_factor_all 0.0588
_refine_ls_R_factor_gt 0.0355
_refine_ls_shift/su_max 0.000
_refine_ls_shift/su_mean 0.000
_refine_ls_structure_factor_coef Fsqd
_refine_ls_weighting_details 'calc w = 1/[\s^2^(Fo^2^)+(0.0540P)^2^+0.0000P] where P=(Fo^2^+2Fc^2^)/3'
_refine_ls_weighting_scheme calc
_refine_ls_wR_factor_gt 0.0827
_refine_ls_wR_factor_ref 0.0883
_reflns_number_gt 817
_reflns_number_total 1204
_reflns_threshold_expression I>2\s(I)
_cod_data_source_file fg3158.cif
_cod_data_source_block II
_cod_database_code 2017606
_cod_database_fobs_code 2017606

loop_
_symmetry_equiv_pos_as_xyz
'x, y, z'
'-x+1/2, -y, z+1/2'
'x+1/2, -y+1/2, -z'
'-x, y+1/2, -z+1/2'
'-x, -y, -z'
'x-1/2, y, -z-1/2'
'-x-1/2, y-1/2, z'
'x, -y-1/2, z-1/2'

loop_
_atom_site_type_symbol
_atom_site_label
_atom_site_fract_x
_atom_site_fract_y
_atom_site_fract_z
_atom_site_U_iso_or_equiv
_atom_site_adp_type
_atom_site_calc_flag
_atom_site_refinement_flags
_atom_site_occupancy
_atom_site_disorder_assembly
_atom_site_disorder_group
N N1 0.54191(17) 0.26495(14) 0.49593(5) 0.0443(3) Uani d . 1 . .
H H11 0.6074(18) 0.1881(17) 0.5225(6) 0.053(4) Uiso d . 1 . .
H H12 0.440(2) 0.2877(18) 0.5127(7) 0.067(5) Uiso d . 1 . .
N N2 0.30911(16) 0.42760(13) 0.41182(6) 0.0463(3) Uani d . 1 . .
H H21 0.361(2) 0.4984(18) 0.4408(7) 0.064(4) Uiso d . 1 . .
H H22 0.253(2) 0.4824(18) 0.3806(7) 0.067(4) Uiso d . 1 . .
C C1 0.53540(15) 0.21377(13) 0.42921(6) 0.0346(3) Uani d . 1 . .
C C2 0.42111(15) 0.30052(13) 0.38596(5) 0.0352(3) Uani d . 1 . .
C C3 0.41203(18) 0.24953(15) 0.32035(6) 0.0457(4) Uani d . 1 . .
H H3 0.3335 0.3038 0.2916 0.055 Uiso calc R 1 . .
C C4 0.5182(2) 0.11875(18) 0.29683(6) 0.0566(4) Uani d . 1 . .
H H4 0.5110 0.0861 0.2524 0.068 Uiso calc R 1 . .
C C5 0.6342(2) 0.03709(17) 0.33868(6) 0.0556(4) Uani d . 1 . .
H H5 0.7070 -0.0495 0.3227 0.067 Uiso calc R 1 . .
C C6 0.64204(16) 0.08434(14) 0.40470(6) 0.0435(3) Uani d . 1 . .
H H6 0.7201 0.0285 0.4332 0.052 Uiso calc R 1 . .

loop_
_atom_site_aniso_label
_atom_site_aniso_U_11
_atom_site_aniso_U_22
_atom_site_aniso_U_33
_atom_site_aniso_U_12
_atom_site_aniso_U_13
_atom_site_aniso_U_23
N1 0.0459(8) 0.0443(6) 0.0427(6) 0.0065(6) -0.0047(6) -0.0011(5)
N2 0.0476(8) 0.0395(6) 0.0518(7) 0.0092(5) -0.0031(5) 0.0042(5)
C1 0.0335(7) 0.0292(6) 0.0410(6) -0.0051(5) 0.0004(5) 0.0001(4)
C2 0.0336(7) 0.0298(6) 0.0423(6) -0.0051(5) 0.0028(5) 0.0050(5)
C3 0.0507(9) 0.0452(7) 0.0412(7) -0.0053(6) -0.0032(6) 0.0079(6)
C4 0.0690(10) 0.0596(8) 0.0411(7) -0.0037(8) 0.0053(7) -0.0081(6)
C5 0.0538(10) 0.0545(8) 0.0584(8) 0.0062(7) 0.0064(7) -0.0150(6)
C6 0.0377(7) 0.0388(7) 0.0541(7) 0.0028(6) -0.0037(6) -0.0017(5)

loop_
_atom_type_symbol
_atom_type_description
_atom_type_scat_dispersion_real
_atom_type_scat_dispersion_imag
_atom_type_scat_source
C C 0.0033 0.0016 'International Tables Vol C Tables 4.2.6.8 and 6.1.1.4'
H H 0.0000 0.0000 'International Tables Vol C Tables 4.2.6.8 and 6.1.1.4'
N N 0.0061 0.0033 'International Tables Vol C Tables 4.2.6.8 and 6.1.1.4'

loop_
_geom_angle_atom_site_label_1
_geom_angle_atom_site_label_2
_geom_angle_atom_site_label_3
_geom_angle_site_symmetry_1
_geom_angle_site_symmetry_3
_geom_angle
_geom_angle_publ_flag
C1 N1 H11 . . 112.2(8) ?
C1 N1 H12 . . 113.9(10) ?
H11 N1 H12 . . 112.2(13) ?
C2 N2 H21 . . 114.8(10) ?
C2 N2 H22 . . 112.0(10) ?
H21 N2 H22 . . 111.9(14) ?
C6 C1 C2 . . 119.46(11) ?
C6 C1 N1 . . 122.01(11) ?
C2 C1 N1 . . 118.50(11) ?
C3 C2 C1 . . 118.92(11) ?
C3 C2 N2 . . 121.95(11) ?
C1 C2 N2 . . 118.94(11) ?
C2 C3 C4 . . 120.83(12) ?
C2 C3 H3 . . 119.6 ?
C4 C3 H3 . . 119.6 ?
C5 C4 C3 . . 120.29(11) ?
C5 C4 H4 . . 119.9 ?
C3 C4 H4 . . 119.9 ?
C4 C5 C6 . . 119.50(12) ?
C4 C5 H5 . . 120.3 ?
C6 C5 H5 . . 120.3 ?
C5 C6 C1 . . 120.95(12) ?
C5 C6 H6 . . 119.5 ?
C1 C6 H6 . . 119.5 ?

loop_
_geom_bond_atom_site_label_1
_geom_bond_atom_site_label_2
_geom_bond_site_symmetry_2
_geom_bond_distance
_geom_bond_publ_flag
N1 C1 . 1.4004(16) ?
N1 H11 . 0.944(14) ?
N1 H12 . 0.855(15) ?
N2 C2 . 1.4047(15) ?
N2 H21 . 0.893(15) ?
N2 H22 . 0.868(15) ?
C1 C6 . 1.3843(15) ?
C1 C2 . 1.3996(16) ?
C2 C3 . 1.3795(16) ?
C3 C4 . 1.3833(18) ?
C3 H3 . 0.9300 ?
C4 C5 . 1.3711(18) ?
C4 H4 . 0.9300 ?
C5 C6 . 1.3788(17) ?
C5 H5 . 0.9300 ?
C6 H6 . 0.9300 ?

loop_
_geom_hbond_atom_site_label_D
_geom_hbond_atom_site_label_H
_geom_hbond_atom_site_label_A
_geom_hbond_site_symmetry_A
_geom_hbond_distance_DH
_geom_hbond_distance_HA
_geom_hbond_distance_DA
_geom_hbond_angle_DHA
N1 H11 N2 3_556 0.944(14) 2.207(14) 3.1250(16) 163.8(11)
N2 H21 N1 5_666 0.893(15) 2.365(15) 3.2404(16) 166.6(13)

loop_
_geom_torsion_atom_site_label_1
_geom_torsion_atom_site_label_2
_geom_torsion_atom_site_label_3
_geom_torsion_atom_site_label_4
_geom_torsion_site_symmetry_1
_geom_torsion_site_symmetry_2
_geom_torsion_site_symmetry_3
_geom_torsion_site_symmetry_4
_geom_torsion
_geom_torsion_publ_flag
C6 C1 C2 C3 . . . . 2.82(16) ?
N1 C1 C2 C3 . . . . -179.13(11) ?
C6 C1 C2 N2 . . . . 177.82(9) ?
N1 C1 C2 N2 . . . . -4.13(16) ?
C1 C2 C3 C4 . . . . -2.20(18) ?
N2 C2 C3 C4 . . . . -177.05(11) ?
C2 C3 C4 C5 . . . . 0.2(2) ?
C3 C4 C5 C6 . . . . 1.1(2) ?
C4 C5 C6 C1 . . . . -0.4(2) ?
C2 C1 C6 C5 . . . . -1.53(17) ?
N1 C1 C6 C5 . . . . -179.50(12) ?

loop_
_cod_related_entry_id
_cod_related_entry_database
_cod_related_entry_code
1 ChemSpider 13837582
